data_4134155
loop_
_publ_author_name
'Wang, Ze-Shu'
'Chen, Yang-Bo'
'Zhang, Hao-Wen'
'Sun, Zhou'
'Zhu, Chunyin'
'Ye, Long-Wu'

_publ_section_title
;
 Ynamide Smiles Rearrangement Triggered by Visible-Light-Mediated
 Regioselective Ketyl-Ynamide Coupling: Rapid Access to Functionalized
 Indoles and Isoquinolines.
;
_journal_name_full 'Journal of the American Chemical Society'
_journal_paper_doi 10.1021/jacs.9b13975
_journal_year 2020
_chemical_formula_moiety 'C29 H19 N'
_chemical_formula_sum 'C29 H19 N'
_chemical_formula_weight 381.45
_space_group_crystal_system monoclinic
_space_group_IT_number 14
_space_group_name_Hall '-P 2yn'
_space_group_name_H-M_alt 'P 1 21/n 1'
_atom_sites_solution_hydrogens geom
_atom_sites_solution_primary dual
_audit_creation_date 2018-12-17
_audit_creation_method
;
Olex2 1.2-ac3
(compiled 2017.08.10 svn.r3458 for OlexSys, GUI svn.r5381)
;
_cell_angle_alpha 90
_cell_angle_beta 95.2464(10)
_cell_angle_gamma 90
_cell_formula_units_Z 4
_cell_length_a 8.52164(10)
_cell_length_b 18.4767(2)
_cell_length_c 12.06929(12)
_cell_measurement_reflns_used 7244
_cell_measurement_temperature 100.00(10)
_cell_measurement_theta_max 77.5230
_cell_measurement_theta_min 4.3820
_cell_volume 1892.37(4)
_computing_cell_refinement 'CrysAlisPro 1.171.39.46 (Rigaku OD, 2018)'
_computing_data_collection 'CrysAlisPro 1.171.39.46 (Rigaku OD, 2018)'
_computing_data_reduction 'CrysAlisPro 1.171.39.46 (Rigaku OD, 2018)'
_computing_molecular_graphics 'Olex2 (Dolomanov et al., 2009)'
_computing_publication_material 'Olex2 (Dolomanov et al., 2009)'
_computing_structure_refinement 'ShelXL (Sheldrick, 2015)'
_computing_structure_solution 'ShelXT (Sheldrick, 2015)'
_diffrn_ambient_environment N~2~
_diffrn_ambient_temperature 100.00(10)
_diffrn_detector 'CCD plate'
_diffrn_detector_type HyPix
_diffrn_measured_fraction_theta_full 0.989
_diffrn_measured_fraction_theta_max 1.000
_diffrn_measurement_details
;
List of Runs (angles in degrees, time in seconds):

  # Type    Start    End  Width  t~exp~   \w     \q     \k     \f   Frames
--------------------------------------------------------------------------
  1  \w    -80.00 -16.00   0.50    0.05    --  -46.75  98.00  53.00  128
  2  \w     41.00  68.00   0.50    0.05    --   46.75 -98.00 -54.00   54
  3  \w      2.00  29.00   0.50    0.05    --   46.75 -98.00 -54.00   54
  4  \w    -73.00 -48.00   0.50    0.18    --  -88.50  98.00  53.00   50
  5  \w     48.00  99.00   0.50    0.18    --  110.00 -98.00 -54.00  102
  6  \w    108.00 157.00   0.50    0.18    --  110.00  98.00  53.00   98
  7  \w   -114.00 -70.00   0.50    0.05    --  -46.75-125.00  90.00   88
  8  \w    -61.00  27.00   0.50    0.05    --  -46.75  37.00 -60.00  176
  9  \w   -114.00 -81.00   0.50    0.05    --  -46.75-125.00  30.00   66
 10  \w   -118.00 -82.00   0.50    0.05    --  -46.75-125.00-180.00   72
 11  \w   -117.00 -92.00   0.50    0.18    --  -88.50 -57.00   0.00   50
 12  \w   -154.00-124.00   0.50    0.18    --  -88.50 -57.00   0.00   60
 13  \w   -158.00 -95.00   0.50    0.18    --  -88.50 -98.00 -54.00  126
 14  \w     46.00 106.00   0.50    0.18    --  110.00 -99.00  60.00  120
 15  \w     39.00  92.00   0.50    0.18    --  110.00 -99.00-120.00  106
 16  \w     96.00 156.00   0.50    0.18    --  110.00 125.00   0.00  120
 17  \w     40.00  95.00   0.50    0.18    --  110.00 -37.00  60.00  110
 18  \w     39.00 109.00   0.50    0.18    --  110.00 -99.00-180.00  140
 19  \w     75.00 100.00   0.50    0.18    --  110.00 -99.00 -30.00   50
 20  \w     98.00 175.00   0.50    0.18    --  110.00  57.00-180.00  154
;
_diffrn_measurement_device 'four-circle diffractometer'
_diffrn_measurement_device_type 'XtaLAB Synergy, Dualflex, HyPix'
_diffrn_measurement_method '\w scans'
_diffrn_orient_matrix_type 'CrysAlisPro convention (1999,Acta A55,543-557)'
_diffrn_orient_matrix_UB_11 0.0181804000
_diffrn_orient_matrix_UB_12 0.0786634000
_diffrn_orient_matrix_UB_13 0.0415346000
_diffrn_orient_matrix_UB_21 -0.1714931000
_diffrn_orient_matrix_UB_22 -0.0008340000
_diffrn_orient_matrix_UB_23 0.0308298000
_diffrn_orient_matrix_UB_31 0.0566738000
_diffrn_orient_matrix_UB_32 -0.0276354000
_diffrn_orient_matrix_UB_33 0.1172809000
_diffrn_radiation_monochromator mirror
_diffrn_radiation_probe x-ray
_diffrn_radiation_type CuK\a
_diffrn_radiation_wavelength 1.54184
_diffrn_reflns_av_R_equivalents 0.0423
_diffrn_reflns_av_unetI/netI 0.0377
_diffrn_reflns_Laue_measured_fraction_full 0.989
_diffrn_reflns_Laue_measured_fraction_max 1.000
_diffrn_reflns_limit_h_max 10
_diffrn_reflns_limit_h_min -10
_diffrn_reflns_limit_k_max 22
_diffrn_reflns_limit_k_min -21
_diffrn_reflns_limit_l_max 14
_diffrn_reflns_limit_l_min -11
_diffrn_reflns_number 11636
_diffrn_reflns_point_group_measured_fraction_full 0.989
_diffrn_reflns_point_group_measured_fraction_max 1.000
_diffrn_reflns_theta_full 67.684
_diffrn_reflns_theta_max 67.079
_diffrn_reflns_theta_min 4.389
_diffrn_source 'micro-focus sealed X-ray tube'
_diffrn_source_type 'PhotonJet (Cu) X-ray Source'
_exptl_absorpt_coefficient_mu 0.590
_exptl_absorpt_correction_T_max 1.00000
_exptl_absorpt_correction_T_min 0.40071
_exptl_absorpt_correction_type multi-scan
_exptl_absorpt_process_details
;
CrysAlisPro 1.171.39.46 (Rigaku Oxford Diffraction, 2018)
Empirical absorption correction using spherical harmonics,
 implemented in SCALE3 ABSPACK scaling algorithm.
;
_exptl_crystal_colour 'clear light colourless'
_exptl_crystal_colour_lustre clear
_exptl_crystal_colour_modifier light
_exptl_crystal_colour_primary colourless
_exptl_crystal_density_diffrn 1.339
_exptl_crystal_description block
_exptl_crystal_F_000 800
_exptl_crystal_size_max 0.1
_exptl_crystal_size_mid 0.1
_exptl_crystal_size_min 0.05
_refine_diff_density_max 0.203
_refine_diff_density_min -0.258
_refine_diff_density_rms 0.058
_refine_ls_extinction_method none
_refine_ls_goodness_of_fit_ref 1.076
_refine_ls_hydrogen_treatment constr
_refine_ls_matrix_type full
_refine_ls_number_parameters 271
_refine_ls_number_reflns 3388
_refine_ls_number_restraints 0
_refine_ls_restrained_S_all 1.076
_refine_ls_R_factor_all 0.0498
_refine_ls_R_factor_gt 0.0429
_refine_ls_shift/su_max 0.000
_refine_ls_shift/su_mean 0.000
_refine_ls_structure_factor_coef Fsqd
_refine_ls_weighting_details
;
 w=1/[\s^2^(Fo^2^)+(0.0675P)^2^+0.6578P]
 where P=(Fo^2^+2Fc^2^)/3
;
_refine_ls_weighting_scheme calc
_refine_ls_wR_factor_gt 0.1131
_refine_ls_wR_factor_ref 0.1221
_reflns_Friedel_coverage 0.000
_reflns_number_gt 3028
_reflns_number_total 3388
_reflns_threshold_expression 'I > 2\s(I)'
_cod_data_source_file ja9b13975_si_007.cif
_cod_data_source_block wzs-20181217
_cod_database_code 4134155
_shelxl_version_number 2013-2
_shelx_space_group_comment
;
The symmetry employed for this shelxl refinement is uniquely defined
by the following loop, which should always be used as a source of
symmetry information in preference to the above space-group names.
They are only intended as comments.
;
_shelx_estimated_absorpt_t_max 0.971
_shelx_estimated_absorpt_t_min 0.943
_reflns_odcompleteness_completeness 99.94
_reflns_odcompleteness_iscentric 1
_reflns_odcompleteness_theta 66.97
_olex2_refinement_description
;
1. Fixed Uiso
 At 1.2 times of:
  All C(H) groups, All N(H) groups
2.a Ternary CH refined with riding coordinates:
 C23(H23)
2.b Aromatic/amide H refined with riding coordinates:
 N1(H1), C1(H1A), C2(H2), C3(H3), C4(H4), C13(H13), C14(H14), C15(H15),
 C16(H16), C19(H19), C20(H20), C21(H21), C22(H22), C25(H25), C26(H26), C27(H27),
  C28(H28), C29(H29)
;
_olex2_submission_special_instructions 'No special instructions were received'
_oxdiff_exptl_absorpt_empirical_details
;
Empirical correction (ABSPACK) includes:
- Absorption correction using spherical harmonics
- Frame scaling
;
_oxdiff_exptl_absorpt_empirical_full_max 1.759
_oxdiff_exptl_absorpt_empirical_full_min 0.478

loop_
_space_group_symop_operation_xyz
'x, y, z'
'-x+1/2, y+1/2, -z+1/2'
'-x, -y, -z'
'x-1/2, -y-1/2, z-1/2'

loop_
_atom_site_label
_atom_site_type_symbol
_atom_site_fract_x
_atom_site_fract_y
_atom_site_fract_z
_atom_site_U_iso_or_equiv
_atom_site_adp_type
_atom_site_occupancy
_atom_site_site_symmetry_order
_atom_site_calc_flag
_atom_site_refinement_flags_posn
N1 N 0.80379(13) 0.47916(6) 0.42679(10) 0.0192(3) Uani 1 1 d .
H1 H 0.8283 0.4739 0.3597 0.023 Uiso 1 1 calc R
C1 C 0.95161(17) 0.37503(8) 0.51698(13) 0.0224(3) Uani 1 1 d .
H1A H 0.9930 0.3589 0.4527 0.027 Uiso 1 1 calc R
C2 C 0.98573(17) 0.34011(8) 0.61753(13) 0.0248(3) Uani 1 1 d .
H2 H 1.0513 0.2998 0.6210 0.030 Uiso 1 1 calc R
C3 C 0.92363(17) 0.36431(8) 0.71401(13) 0.0239(3) Uani 1 1 d .
H3 H 0.9484 0.3398 0.7806 0.029 Uiso 1 1 calc R
C4 C 0.82568(16) 0.42416(8) 0.71207(12) 0.0210(3) Uani 1 1 d .
H4 H 0.7851 0.4397 0.7770 0.025 Uiso 1 1 calc R
C5 C 0.78784(16) 0.46129(8) 0.61161(12) 0.0187(3) Uani 1 1 d .
C6 C 0.85304(16) 0.43525(7) 0.51531(12) 0.0189(3) Uani 1 1 d .
C7 C 0.69367(16) 0.52408(7) 0.57668(11) 0.0177(3) Uani 1 1 d .
C8 C 0.70877(15) 0.53302(7) 0.46296(11) 0.0173(3) Uani 1 1 d .
C9 C 0.63482(16) 0.59065(7) 0.40170(11) 0.0179(3) Uani 1 1 d .
C10 C 0.54566(16) 0.63917(7) 0.45646(12) 0.0177(3) Uani 1 1 d .
C11 C 0.52030(16) 0.63103(7) 0.57080(11) 0.0182(3) Uani 1 1 d .
C12 C 0.59547(15) 0.57217(7) 0.63249(11) 0.0179(3) Uani 1 1 d .
C13 C 0.56268(16) 0.56297(8) 0.74424(12) 0.0209(3) Uani 1 1 d .
H13 H 0.6103 0.5252 0.7858 0.025 Uiso 1 1 calc R
C14 C 0.46168(17) 0.60876(8) 0.79291(12) 0.0230(3) Uani 1 1 d .
H14 H 0.4418 0.6015 0.8666 0.028 Uiso 1 1 calc R
C15 C 0.38839(17) 0.66631(8) 0.73264(12) 0.0226(3) Uani 1 1 d .
H15 H 0.3197 0.6968 0.7660 0.027 Uiso 1 1 calc R
C16 C 0.41844(16) 0.67749(8) 0.62409(12) 0.0207(3) Uani 1 1 d .
H16 H 0.3711 0.7162 0.5849 0.025 Uiso 1 1 calc R
C17 C 0.63357(16) 0.61125(7) 0.28441(11) 0.0183(3) Uani 1 1 d .
C18 C 0.54249(16) 0.67432(7) 0.26809(12) 0.0193(3) Uani 1 1 d .
C19 C 0.52661(17) 0.70806(8) 0.16547(12) 0.0230(3) Uani 1 1 d .
H19 H 0.4675 0.7502 0.1551 0.028 Uiso 1 1 calc R
C20 C 0.60017(18) 0.67819(8) 0.07773(12) 0.0257(3) Uani 1 1 d .
H20 H 0.5909 0.7008 0.0086 0.031 Uiso 1 1 calc R
C21 C 0.68732(18) 0.61482(8) 0.09305(12) 0.0255(3) Uani 1 1 d .
H21 H 0.7344 0.5949 0.0336 0.031 Uiso 1 1 calc R
C22 C 0.70497(17) 0.58093(8) 0.19622(12) 0.0224(3) Uani 1 1 d .
H22 H 0.7636 0.5386 0.2062 0.027 Uiso 1 1 calc R
C23 C 0.47705(16) 0.69677(7) 0.37622(11) 0.0186(3) Uani 1 1 d .
H23 H 0.3622 0.6915 0.3675 0.022 Uiso 1 1 calc R
C24 C 0.51714(16) 0.77509(8) 0.40490(11) 0.0192(3) Uani 1 1 d .
C25 C 0.42582(17) 0.83045(8) 0.35326(13) 0.0241(3) Uani 1 1 d .
H25 H 0.3363 0.8190 0.3067 0.029 Uiso 1 1 calc R
C26 C 0.46755(19) 0.90246(8) 0.37083(14) 0.0281(4) Uani 1 1 d .
H26 H 0.4074 0.9388 0.3345 0.034 Uiso 1 1 calc R
C27 C 0.59832(18) 0.92036(8) 0.44218(13) 0.0264(3) Uani 1 1 d .
H27 H 0.6255 0.9686 0.4545 0.032 Uiso 1 1 calc R
C28 C 0.68843(17) 0.86595(8) 0.49515(12) 0.0233(3) Uani 1 1 d .
H28 H 0.7758 0.8777 0.5437 0.028 Uiso 1 1 calc R
C29 C 0.64869(16) 0.79387(8) 0.47591(11) 0.0203(3) Uani 1 1 d .
H29 H 0.7108 0.7577 0.5109 0.024 Uiso 1 1 calc R

loop_
_atom_site_aniso_label
_atom_site_aniso_U_11
_atom_site_aniso_U_22
_atom_site_aniso_U_33
_atom_site_aniso_U_23
_atom_site_aniso_U_13
_atom_site_aniso_U_12
N1 0.0188(6) 0.0180(6) 0.0211(6) -0.0033(5) 0.0035(5) 0.0005(5)
C1 0.0190(7) 0.0190(7) 0.0290(8) -0.0046(6) 0.0013(6) -0.0002(5)
C2 0.0182(7) 0.0174(7) 0.0377(8) 0.0006(6) -0.0041(6) 0.0024(5)
C3 0.0224(7) 0.0187(7) 0.0291(8) 0.0033(6) -0.0060(6) -0.0028(6)
C4 0.0201(7) 0.0191(7) 0.0233(7) 0.0007(6) -0.0010(5) -0.0040(5)
C5 0.0154(6) 0.0159(7) 0.0245(7) -0.0021(5) 0.0006(5) -0.0033(5)
C6 0.0153(7) 0.0163(7) 0.0245(7) 0.0005(5) -0.0009(5) -0.0023(5)
C7 0.0156(7) 0.0156(7) 0.0220(7) -0.0002(5) 0.0017(5) -0.0035(5)
C8 0.0148(6) 0.0143(7) 0.0231(7) -0.0010(5) 0.0025(5) -0.0018(5)
C9 0.0160(7) 0.0158(7) 0.0220(7) -0.0020(5) 0.0018(5) -0.0042(5)
C10 0.0151(6) 0.0146(7) 0.0234(7) -0.0012(5) 0.0014(5) -0.0027(5)
C11 0.0156(7) 0.0159(7) 0.0233(7) -0.0008(5) 0.0024(5) -0.0035(5)
C12 0.0154(6) 0.0157(7) 0.0228(7) -0.0010(5) 0.0021(5) -0.0043(5)
C13 0.0180(7) 0.0212(7) 0.0232(7) 0.0000(6) 0.0008(5) -0.0023(5)
C14 0.0225(7) 0.0267(8) 0.0205(7) -0.0042(6) 0.0049(6) -0.0044(6)
C15 0.0200(7) 0.0211(7) 0.0270(8) -0.0078(6) 0.0046(6) -0.0016(5)
C16 0.0185(7) 0.0161(7) 0.0277(7) -0.0025(6) 0.0025(6) -0.0026(5)
C17 0.0171(7) 0.0171(7) 0.0206(7) 0.0010(5) 0.0005(5) -0.0047(5)
C18 0.0170(7) 0.0171(7) 0.0234(7) -0.0008(5) -0.0011(5) -0.0045(5)
C19 0.0243(7) 0.0183(7) 0.0256(7) 0.0023(6) -0.0025(6) -0.0021(6)
C20 0.0318(8) 0.0245(8) 0.0202(7) 0.0031(6) -0.0008(6) -0.0059(6)
C21 0.0290(8) 0.0258(8) 0.0220(7) -0.0020(6) 0.0048(6) -0.0026(6)
C22 0.0222(7) 0.0205(7) 0.0247(7) -0.0005(6) 0.0031(6) -0.0012(6)
C23 0.0152(7) 0.0174(7) 0.0228(7) 0.0004(6) 0.0005(5) -0.0009(5)
C24 0.0182(7) 0.0183(7) 0.0221(7) -0.0013(5) 0.0068(5) 0.0001(5)
C25 0.0205(7) 0.0222(8) 0.0296(8) 0.0007(6) 0.0027(6) 0.0027(6)
C26 0.0292(8) 0.0188(7) 0.0375(9) 0.0039(6) 0.0092(7) 0.0065(6)
C27 0.0314(8) 0.0161(7) 0.0340(8) -0.0036(6) 0.0146(7) -0.0026(6)
C28 0.0226(7) 0.0228(8) 0.0254(7) -0.0056(6) 0.0073(6) -0.0047(6)
C29 0.0203(7) 0.0195(7) 0.0218(7) -0.0005(5) 0.0049(5) 0.0010(5)

loop_
_atom_type_symbol
_atom_type_description
_atom_type_scat_dispersion_real
_atom_type_scat_dispersion_imag
_atom_type_scat_source
C C 0.0181 0.0091 'International Tables Vol C Tables 4.2.6.8 and 6.1.1.4'
H H 0.0000 0.0000 'International Tables Vol C Tables 4.2.6.8 and 6.1.1.4'
N N 0.0311 0.0180 'International Tables Vol C Tables 4.2.6.8 and 6.1.1.4'

loop_
_geom_angle_atom_site_label_1
_geom_angle_atom_site_label_2
_geom_angle_atom_site_label_3
_geom_angle
C6 N1 C8 109.02(12)
C2 C1 C6 117.63(14)
C1 C2 C3 121.18(14)
C4 C3 C2 121.04(14)
C3 C4 C5 119.68(14)
C4 C5 C6 117.75(13)
C4 C5 C7 135.92(13)
C6 C5 C7 106.32(12)
N1 C6 C1 128.52(13)
N1 C6 C5 108.77(12)
C1 C6 C5 122.71(13)
C8 C7 C5 106.34(12)
C8 C7 C12 119.90(13)
C12 C7 C5 133.75(13)
N1 C8 C7 109.54(12)
N1 C8 C9 128.72(13)
C7 C8 C9 121.73(13)
C8 C9 C17 131.73(13)
C10 C9 C8 118.53(13)
C10 C9 C17 109.74(12)
C9 C10 C11 122.26(13)
C9 C10 C23 110.24(12)
C11 C10 C23 127.44(12)
C10 C11 C12 118.85(13)
C16 C11 C10 121.99(13)
C16 C11 C12 119.11(13)
C7 C12 C11 118.61(12)
C13 C12 C7 123.38(13)
C13 C12 C11 117.94(13)
C14 C13 C12 121.31(14)
C13 C14 C15 120.72(13)
C16 C15 C14 119.73(13)
C15 C16 C11 121.17(13)
C18 C17 C9 107.84(12)
C22 C17 C9 132.03(13)
C22 C17 C18 120.11(13)
C17 C18 C23 110.30(12)
C19 C18 C17 120.51(13)
C19 C18 C23 129.16(13)
C18 C19 C20 119.24(14)
C21 C20 C19 120.32(14)
C22 C21 C20 120.77(14)
C21 C22 C17 119.02(14)
C10 C23 C18 101.87(11)
C10 C23 C24 117.16(11)
C24 C23 C18 111.24(11)
C25 C24 C23 119.42(12)
C29 C24 C23 121.97(13)
C29 C24 C25 118.48(13)
C26 C25 C24 120.60(14)
C27 C26 C25 120.27(14)
C26 C27 C28 119.62(14)
C27 C28 C29 120.16(14)
C28 C29 C24 120.84(14)

loop_
_geom_bond_atom_site_label_1
_geom_bond_atom_site_label_2
_geom_bond_distance
N1 C6 1.3763(19)
N1 C8 1.3789(18)
C1 C2 1.382(2)
C1 C6 1.393(2)
C2 C3 1.396(2)
C3 C4 1.385(2)
C4 C5 1.405(2)
C5 C6 1.417(2)
C5 C7 1.4511(19)
C7 C8 1.4000(19)
C7 C12 1.431(2)
C8 C9 1.411(2)
C9 C10 1.382(2)
C9 C17 1.4651(19)
C10 C11 1.424(2)
C10 C23 1.5196(19)
C11 C12 1.435(2)
C11 C16 1.416(2)
C12 C13 1.412(2)
C13 C14 1.376(2)
C14 C15 1.402(2)
C15 C16 1.373(2)
C17 C18 1.404(2)
C17 C22 1.391(2)
C18 C19 1.382(2)
C18 C23 1.5230(19)
C19 C20 1.393(2)
C20 C21 1.390(2)
C21 C22 1.390(2)
C23 C24 1.5195(19)
C24 C25 1.397(2)
C24 C29 1.391(2)
C25 C26 1.389(2)
C26 C27 1.385(2)
C27 C28 1.386(2)
C28 C29 1.389(2)
